data_4319444
loop_
_publ_author_name
'Hidetake Seino'
'Yasushi Arai'
'Naohisa Iwata'
'Shoken Nagao'
'Yasushi Mizobe'
'Masanobu Hidai'

_publ_contact_author_address
;
    Institute of Industrial Scienece, The University of Tokyo,
    Roppongi, Minato-ku, Tokyo 106-8558, Japan
;
_publ_contact_author_email ymizobe@iis.u-tokyo.ac.jp
_publ_contact_author_fax '(+81) 3 (3402) 6303'
_publ_contact_author_name 'Yasushi Mizobe'
_publ_section_title
;
 Preparation of Mononuclear Tungsten Tris(sulfido) and Molybdenum
 Sulfido-Tetrasulfido Complexes with Hydridotris(pyrazolyl)borate Coligand
 and Conversion of the Former into Sulfido-Bridged Bimetallic Complex
 Having Pt(\m-S)2WS Core
;
_journal_name_full 'Inorganic Chemistry'
_journal_page_first 1677
_journal_page_last 1682
_journal_paper_doi 10.1021/ic0008823
_journal_volume 40
_journal_year 2001
_chemical_formula_sum 'C25 H45 B N8 S3 W'
_chemical_formula_weight 748.52
_space_group_IT_number 62
_symmetry_cell_setting orthorhombic
_symmetry_Int_Tables_number 62
_symmetry_space_group_name_Hall '-P 2ac 2n'
_symmetry_space_group_name_H-M 'P n m a'
_audit_creation_date 'Sat Nov 27 20:25:37 1999'
_audit_creation_method 'from TEXRAY.INF file'
_cell_angle_alpha 90
_cell_angle_beta 90
_cell_angle_gamma 90
_cell_formula_units_Z 4
_cell_length_a 16.056(1)
_cell_length_b 10.974(1)
_cell_length_c 18.250(2)
_cell_measurement_reflns_used 25
_cell_measurement_temperature 296.2
_cell_measurement_theta_max 20.0
_cell_measurement_theta_min 19.7
_cell_volume 3215.6(5)
_computing_cell_refinement 'Rigaku/AFC Diffractometer Control'
_computing_data_collection 'Rigaku/AFC Diffractometer Control'
_computing_data_reduction teXsan
_computing_publication_material teXsan
_computing_structure_refinement teXsan
_computing_structure_solution 'DIRDIF92 (PATTY)'
_diffrn_ambient_temperature 296.2
_diffrn_measurement_device_type 'Rigaku AFC7R'
_diffrn_measurement_method \w-2\q
_diffrn_orient_matrix_UB_11 0.06214
_diffrn_orient_matrix_UB_12 0.00364
_diffrn_orient_matrix_UB_13 -0.00295
_diffrn_orient_matrix_UB_21 -0.00387
_diffrn_orient_matrix_UB_22 0.07765
_diffrn_orient_matrix_UB_23 -0.02847
_diffrn_orient_matrix_UB_31 0.00156
_diffrn_orient_matrix_UB_32 0.04755
_diffrn_orient_matrix_UB_33 0.04672
_diffrn_radiation_detector 'scintillation counter'
_diffrn_radiation_monochromator graphite
_diffrn_radiation_source 'Rigaku rotating anode'
_diffrn_radiation_type 'Mo K\a'
_diffrn_radiation_wavelength 0.7107
_diffrn_reflns_av_sigmaI/netI 0.036
_diffrn_reflns_limit_h_max 20
_diffrn_reflns_limit_h_min 0
_diffrn_reflns_limit_k_max 14
_diffrn_reflns_limit_k_min 0
_diffrn_reflns_limit_l_max 0
_diffrn_reflns_limit_l_min -23
_diffrn_reflns_number 3884
_diffrn_reflns_reduction_process 'Lp corrections applied'
_diffrn_reflns_theta_max 27.49
_diffrn_reflns_theta_min 2.51
_diffrn_standards_decay_% -3.36
_diffrn_standards_interval_count 150
_diffrn_standards_number 3
_exptl_absorpt_coefficient_mu 3.820
_exptl_absorpt_correction_T_max 0.999
_exptl_absorpt_correction_T_min 0.612
_exptl_absorpt_correction_type psi-scan
_exptl_absorpt_process_details '(North, Phillips & Mathews, 1968)'
_exptl_crystal_colour redbrown
_exptl_crystal_density_diffrn 1.546
_exptl_crystal_density_method 'not measured'
_exptl_crystal_description prismatic
_exptl_crystal_F_000 1512.00
_exptl_crystal_size_max 0.400
_exptl_crystal_size_mid 0.300
_exptl_crystal_size_min 0.250
_refine_diff_density_max 0.45
_refine_diff_density_min -0.60
_refine_ls_extinction_coef 0.0029(2)
_refine_ls_extinction_method 'Zachariasen(1967) type 2 Gaussian isotropic'
_refine_ls_goodness_of_fit_ref 1.543
_refine_ls_matrix_type full
_refine_ls_number_constraints 0
_refine_ls_number_parameters 269
_refine_ls_number_reflns 3082
_refine_ls_number_restraints 0
_refine_ls_R_factor_all 0.0232
_refine_ls_R_factor_gt 0.0232
_refine_ls_shift/su_max 0.3060
_refine_ls_shift/su_mean 0.0230
_refine_ls_structure_factor_coef F
_refine_ls_weighting_details 'w = 1/[\s^2^(Fo) + 0.00006|Fo|^2^]'
_refine_ls_weighting_scheme calc
_refine_ls_wR_factor_gt 0.0250
_refine_ls_wR_factor_ref 0.0250
_reflns_number_gt 3082
_reflns_number_total 3883
_reflns_observed_criterion >3.0sigma(I)
_cod_data_source_file ic0008823_1.cif
_cod_data_source_block '[NEt4][Tp*W(S)3]_(1a)'
_cod_original_cell_volume 3215.5(8)
_cod_original_sg_symbol_H-M 'P n m a '
_cod_original_formula_sum 'C25 H45 B N8 S3 W '
_cod_database_code 4319444

loop_
_symmetry_equiv_pos_as_xyz
x,y,z
1/2+x,1/2-y,1/2-z
-x,1/2+y,-z
1/2-x,-y,1/2+z
-x,-y,-z
1/2-x,1/2+y,1/2+z
x,1/2-y,z
1/2+x,y,1/2-z

loop_
_atom_site_label
_atom_site_type_symbol
_atom_site_fract_x
_atom_site_fract_y
_atom_site_fract_z
_atom_site_U_iso_or_equiv
_atom_site_adp_type
_atom_site_occupancy
_atom_site_calc_flag
_atom_site_refinement_flags
_atom_site_disorder_assembly
_atom_site_disorder_group
W W 0.18264(1) 0.2500 0.08618(1) 0.02868(5) Uani 1.00 d S . .
S(1) S 0.12305(8) 0.2500 0.19424(7) 0.0389(4) Uani 1.00 d S . .
S(2) S 0.12471(5) 0.09406(9) 0.03081(5) 0.0414(3) Uani 1.00 d . . .
N(1) N 0.3707(2) 0.2500 0.0102(2) 0.033(1) Uani 1.00 d S . .
N(2) N 0.2870(2) 0.2500 -0.0057(2) 0.032(1) Uani 1.00 d S . .
N(3) N 0.3669(1) 0.1359(3) 0.1276(1) 0.0328(8) Uani 1.00 d . . .
N(4) N 0.2824(2) 0.1169(3) 0.1337(1) 0.0319(7) Uani 1.00 d . . .
N(5) N 0.8283(3) 0.2500 0.1178(3) 0.050(1) Uani 1.00 d S . .
N(6) N 0.0050(3) 0.2500 -0.2293(3) 0.066(2) Uani 1.00 d S . .
C(1) C 0.2810(3) 0.2500 -0.0791(3) 0.036(1) Uani 1.00 d S . .
C(2) C 0.3609(4) 0.2500 -0.1094(3) 0.044(2) Uani 1.00 d S . .
C(3) C 0.4158(3) 0.2500 -0.0519(3) 0.038(1) Uani 1.00 d S . .
C(4) C 0.2009(4) 0.2500 -0.1214(3) 0.048(2) Uani 1.00 d S . .
C(5) C 0.5091(4) 0.2500 -0.0518(4) 0.059(2) Uani 1.00 d S . .
C(6) C 0.2735(2) 0.0077(3) 0.1660(2) 0.0374(10) Uani 1.00 d . . .
C(7) C 0.3512(2) -0.0425(4) 0.1807(2) 0.045(1) Uani 1.00 d . . .
C(8) C 0.4084(2) 0.0398(3) 0.1555(2) 0.0378(10) Uani 1.00 d . . .
C(9) C 0.1918(3) -0.0497(5) 0.1859(3) 0.058(1) Uani 1.00 d . . .
C(10) C 0.5019(3) 0.0339(5) 0.1567(3) 0.055(1) Uani 1.00 d . . .
C(11) C 0.7642(6) 0.3321(9) 0.1541(6) 0.073(3) Uani 0.50 d P . .
C(12) C 0.722(3) 0.419(4) 0.103(2) 0.105(8) Uani 0.50 d P . .
C(13) C 0.7933(5) 0.1837(8) 0.0505(5) 0.064(3) Uani 0.50 d P . .
C(14) C 0.720(3) 0.096(3) 0.067(2) 0.120(10) Uani 0.50 d P . .
C(15) C 0.8644(7) 0.1628(9) 0.1754(5) 0.076(3) Uani 0.50 d P . .
C(16) C 0.9325(3) 0.0781(4) 0.1471(3) 0.063(1) Uani 1.00 d . . .
C(17) C 0.8999(4) 0.3316(7) 0.0899(4) 0.048(2) Uani 0.50 d P . .
C(18) C -0.0084(3) 0.2500 -0.1694(3) 0.046(2) Uani 1.00 d S . .
C(19) C -0.0261(3) 0.2500 -0.0922(3) 0.062(2) Uani 1.00 d S . .
B B 0.4001(3) 0.2500 0.0889(3) 0.032(1) Uani 1.00 d S . .
H(1) H 0.466(3) 0.2500 0.090(2) 0.04(1) Uiso 1.00 d S . .
H(2) H 0.370(3) 0.2500 -0.154(3) 0.03(1) Uiso 1.00 d S . .
H(3) H 0.200(4) 0.2500 -0.180(4) 0.10(1) Uiso 1.00 d S . .
H(4) H 0.167(3) 0.181(5) -0.114(3) 0.11(1) Uiso 1.00 d . . .
H(5) H 0.526(3) 0.2500 -0.091(3) 0.04(1) Uiso 1.00 d S . .
H(6) H 0.534(2) 0.176(4) -0.024(2) 0.08(1) Uiso 1.00 d . . .
H(7) H 0.362(2) -0.116(3) 0.203(2) 0.037(9) Uiso 1.00 d . . .
H(8) H 0.153(3) -0.042(5) 0.149(3) 0.10(1) Uiso 1.00 d . . .
H(9) H 0.168(4) -0.014(6) 0.210(3) 0.11(1) Uiso 1.00 d . . .
H(10) H 0.207(3) -0.132(6) 0.210(3) 0.16(1) Uiso 1.00 d . . .
H(11) H 0.515(2) -0.033(4) 0.182(2) 0.07(1) Uiso 1.00 d . . .
H(12) H 0.525(2) 0.102(4) 0.177(2) 0.05(1) Uiso 1.00 d . . .
H(13) H 0.517(3) 0.035(5) 0.099(3) 0.11(1) Uiso 1.00 d . . .
H(14) H 0.7227 0.2818 0.1756 0.0881 Uiso 0.50 calc P . .
H(15) H 0.7915 0.3775 0.1914 0.0881 Uiso 0.50 calc P . .
H(16) H 0.7630 0.4716 0.0822 0.1238 Uiso 0.50 calc P . .
H(17) H 0.6944 0.3757 0.0660 0.1238 Uiso 0.50 calc P . .
H(18) H 0.6833 0.4670 0.1302 0.1238 Uiso 0.50 calc P . .
H(19) H 0.7748 0.2500 0.0164 0.0766 Uiso 1.00 calc S . .
H(20) H 0.8369 0.1371 0.0293 0.0766 Uiso 0.50 calc P . .
H(21) H 0.6748 0.1420 0.0873 0.1378 Uiso 0.50 calc P . .
H(22) H 0.7018 0.0595 0.0225 0.1378 Uiso 0.50 calc P . .
H(23) H 0.7369 0.0359 0.1004 0.1378 Uiso 0.50 calc P . .
H(24) H 0.8870 0.2102 0.2141 0.0920 Uiso 0.50 calc P . .
H(25) H 0.8202 0.1139 0.1938 0.0920 Uiso 0.50 calc P . .
H(26) H 0.9447 0.2806 0.0753 0.0581 Uiso 0.50 calc P . .
H(27) H 0.8804 0.3766 0.0489 0.0581 Uiso 0.50 calc P . .
H(28) H 0.0246 0.2500 -0.0655 0.0738 Uiso 1.00 calc S . .
H(29) H -0.0582 0.3200 -0.0802 0.0738 Uiso 1.00 calc . . .

loop_
_atom_site_aniso_label
_atom_site_aniso_U_11
_atom_site_aniso_U_22
_atom_site_aniso_U_33
_atom_site_aniso_U_12
_atom_site_aniso_U_13
_atom_site_aniso_U_23
W 0.02339(9) 0.0312(1) 0.0314(1) 0.0000 -0.00073(9) 0.0000
S(1) 0.0350(6) 0.0477(8) 0.0339(7) 0.0000 0.0032(5) 0.0000
S(2) 0.0400(5) 0.0413(5) 0.0431(5) -0.0072(4) -0.0030(4) -0.0062(5)
N(1) 0.026(2) 0.035(2) 0.036(2) 0.0000 0.003(2) 0.0000
N(2) 0.026(2) 0.036(2) 0.035(2) 0.0000 0.002(2) 0.0000
N(3) 0.026(1) 0.032(2) 0.040(2) 0.002(1) -0.002(1) 0.002(1)
N(4) 0.026(1) 0.030(2) 0.040(2) -0.001(1) -0.002(1) 0.003(1)
N(5) 0.056(3) 0.038(3) 0.055(3) 0.0000 0.028(2) 0.0000
N(6) 0.076(4) 0.074(4) 0.048(3) 0.0000 0.009(3) 0.0000
C(1) 0.039(3) 0.036(3) 0.034(3) 0.0000 0.002(2) 0.0000
C(2) 0.051(3) 0.052(4) 0.030(3) 0.0000 0.012(3) 0.0000
C(3) 0.030(2) 0.039(3) 0.046(3) 0.0000 0.008(2) 0.0000
C(4) 0.041(3) 0.065(4) 0.038(3) 0.0000 -0.008(2) 0.0000
C(5) 0.034(3) 0.091(6) 0.052(4) 0.0000 0.016(3) 0.0000
C(6) 0.037(2) 0.031(2) 0.044(2) -0.002(2) -0.002(2) 0.003(2)
C(7) 0.045(2) 0.033(2) 0.057(3) 0.005(2) -0.008(2) 0.010(2)
C(8) 0.034(2) 0.034(2) 0.046(2) 0.008(2) -0.005(2) -0.001(2)
C(9) 0.044(2) 0.047(3) 0.083(4) -0.012(2) -0.003(2) 0.024(3)
C(10) 0.037(2) 0.046(3) 0.083(4) 0.009(2) -0.012(2) 0.007(3)
C(11) 0.063(6) 0.064(6) 0.094(7) -0.006(5) 0.052(5) -0.019(6)
C(12) 0.052(9) 0.08(1) 0.19(3) 0.014(8) 0.03(2) 0.00(2)
C(13) 0.053(5) 0.054(6) 0.084(6) -0.001(4) 0.007(5) -0.012(5)
C(14) 0.064(9) 0.06(1) 0.24(4) -0.018(10) 0.03(2) -0.05(2)
C(15) 0.120(8) 0.066(7) 0.043(5) -0.012(6) 0.028(5) 0.020(5)
C(16) 0.068(3) 0.052(3) 0.070(3) 0.007(2) -0.005(2) 0.011(3)
C(17) 0.043(4) 0.050(5) 0.052(4) 0.009(4) 0.024(4) 0.020(4)
C(18) 0.040(3) 0.048(3) 0.050(4) 0.0000 -0.002(3) 0.0000
C(19) 0.044(3) 0.092(5) 0.049(4) 0.0000 -0.006(3) 0.0000
B 0.024(2) 0.034(3) 0.040(3) 0.0000 -0.002(3) 0.0000

loop_
_atom_type_symbol
_atom_type_description
_atom_type_scat_dispersion_real
_atom_type_scat_dispersion_imag
_atom_type_scat_source
C C 0.003 0.002
;International Tables for Crystallography

(1992, Vol. C, Tables 4.2.6.8 and 6.1.1.1)

;
H H 0.000 0.000
;International Tables for Crystallography

(1992, Vol. C, Table 6.1.1.2)

;
N N 0.006 0.003
;International Tables for Crystallography

(1992, Vol. C, Tables 4.2.6.8 and 6.1.1.1)

;
B B 0.001 0.001
;International Tables for Crystallography

(1992, Vol. C, Tables 4.2.6.8 and 6.1.1.1)

;
S S 0.125 0.123
;International Tables for Crystallography

(1992, Vol. C, Tables 4.2.6.8 and 6.1.1.1)

;
W W -0.849 6.872
;International Tables for Crystallography

(1992, Vol. C, Tables 4.2.6.8 and 6.1.1.1)

;

loop_
_geom_angle_atom_site_label_1
_geom_angle_atom_site_label_2
_geom_angle_atom_site_label_3
_geom_angle
_geom_angle_site_symmetry_1
_geom_angle_site_symmetry_2
_geom_angle_site_symmetry_3
_geom_angle_publ_flag
S(1) W S(2) 103.26(3) 1_555 1_555 1_555 yes
S(1) W S(2) 103.26(3) 1_555 1_555 7_555 yes
S(1) W N(2) 160.90(10) 1_555 1_555 1_555 yes
S(1) W N(4) 88.03(7) 1_555 1_555 1_555 yes
S(1) W N(4) 88.03(7) 1_555 1_555 7_555 yes
S(2) W S(2) 102.50(5) 1_555 1_555 7_555 yes
S(2) W N(2) 88.50(6) 1_555 1_555 1_555 yes
S(2) W N(4) 88.50(7) 1_555 1_555 1_555 yes
S(2) W N(4) 161.74(7) 1_555 1_555 7_555 yes
S(2) W N(2) 88.50(6) 7_555 1_555 1_555 yes
S(2) W N(4) 161.74(7) 7_555 1_555 1_555 yes
S(2) W N(4) 88.50(7) 7_555 1_555 7_555 yes
N(2) W N(4) 77.14(9) 1_555 1_555 1_555 yes
N(2) W N(4) 77.14(9) 1_555 1_555 7_555 yes
N(4) W N(4) 77.4(1) 1_555 1_555 7_555 yes
N(2) N(1) C(3) 110.4(4) 1_555 1_555 1_555 yes
N(2) N(1) B 120.4(4) 1_555 1_555 1_555 yes
C(3) N(1) B 129.2(4) 1_555 1_555 1_555 yes
W N(2) N(1) 122.8(3) 1_555 1_555 1_555 yes
W N(2) C(1) 130.9(3) 1_555 1_555 1_555 yes
N(1) N(2) C(1) 106.3(4) 1_555 1_555 1_555 yes
N(4) N(3) C(8) 109.7(3) 1_555 1_555 1_555 yes
N(4) N(3) B 120.2(3) 1_555 1_555 1_555 yes
C(8) N(3) B 129.9(3) 1_555 1_555 1_555 yes
W N(4) N(3) 123.5(2) 1_555 1_555 1_555 yes
W N(4) C(6) 130.4(2) 1_555 1_555 1_555 yes
N(3) N(4) C(6) 106.0(3) 1_555 1_555 1_555 yes
C(11) N(5) C(13) 112.5(6) 1_555 1_555 1_555 yes
C(11) N(5) C(15) 109.0(6) 1_555 1_555 1_555 yes
C(11) N(5) C(17) 107.7(4) 1_555 1_555 1_555 yes
C(13) N(5) C(15) 113.0(5) 1_555 1_555 1_555 yes
C(13) N(5) C(17) 106.5(5) 1_555 1_555 1_555 yes
C(15) N(5) C(17) 107.8(6) 1_555 1_555 1_555 yes
N(2) C(1) C(2) 109.2(5) 1_555 1_555 1_555 yes
N(2) C(1) C(4) 125.1(5) 1_555 1_555 1_555 yes
C(2) C(1) C(4) 125.7(5) 1_555 1_555 1_555 yes
C(1) C(2) C(3) 106.8(5) 1_555 1_555 1_555 yes
C(1) C(2) H(2) 123(3) 1_555 1_555 1_555 no
C(3) C(2) H(2) 129(3) 1_555 1_555 1_555 no
N(1) C(3) C(2) 107.4(4) 1_555 1_555 1_555 yes
N(1) C(3) C(5) 122.5(5) 1_555 1_555 1_555 yes
C(2) C(3) C(5) 130.2(5) 1_555 1_555 1_555 yes
C(1) C(4) H(3) 122(3) 1_555 1_555 1_555 no
C(1) C(4) H(4) 115(2) 1_555 1_555 1_555 no
C(1) C(4) H(4) 115(2) 1_555 1_555 7_555 no
H(3) C(4) H(4) 97(3) 1_555 1_555 1_555 no
H(3) C(4) H(4) 97(3) 1_555 1_555 7_555 no
H(4) C(4) H(4) 106(5) 1_555 1_555 7_555 no
C(3) C(5) H(5) 110(4) 1_555 1_555 1_555 no
C(3) C(5) H(6) 112(2) 1_555 1_555 1_555 no
C(3) C(5) H(6) 112(2) 1_555 1_555 7_555 no
H(5) C(5) H(6) 108(3) 1_555 1_555 1_555 no
H(5) C(5) H(6) 108(3) 1_555 1_555 7_555 no
H(6) C(5) H(6) 104(4) 1_555 1_555 7_555 no
N(4) C(6) C(7) 110.0(3) 1_555 1_555 1_555 yes
N(4) C(6) C(9) 125.0(3) 1_555 1_555 1_555 yes
C(7) C(6) C(9) 125.0(3) 1_555 1_555 1_555 yes
C(6) C(7) C(8) 106.1(3) 1_555 1_555 1_555 yes
C(6) C(7) H(7) 127(2) 1_555 1_555 1_555 no
C(8) C(7) H(7) 126(2) 1_555 1_555 1_555 no
N(3) C(8) C(7) 108.2(3) 1_555 1_555 1_555 yes
N(3) C(8) C(10) 122.2(4) 1_555 1_555 1_555 yes
C(7) C(8) C(10) 129.6(4) 1_555 1_555 1_555 yes
C(6) C(9) H(8) 112(3) 1_555 1_555 1_555 no
C(6) C(9) H(9) 112(5) 1_555 1_555 1_555 no
C(6) C(9) H(10) 105(3) 1_555 1_555 1_555 no
H(8) C(9) H(9) 92(5) 1_555 1_555 1_555 no
H(8) C(9) H(10) 123(4) 1_555 1_555 1_555 no
H(9) C(9) H(10) 110(5) 1_555 1_555 1_555 no
C(8) C(10) H(11) 105(2) 1_555 1_555 1_555 no
C(8) C(10) H(12) 111(2) 1_555 1_555 1_555 no
C(8) C(10) H(13) 101(2) 1_555 1_555 1_555 no
H(11) C(10) H(12) 112(3) 1_555 1_555 1_555 no
H(11) C(10) H(13) 117(4) 1_555 1_555 1_555 no
H(12) C(10) H(13) 107(3) 1_555 1_555 1_555 no
N(5) C(11) C(12) 114(1) 1_555 1_555 1_555 yes
N(5) C(11) H(14) 108.1(8) 1_555 1_555 1_555 no
N(5) C(11) H(15) 108.1(8) 1_555 1_555 1_555 no
C(12) C(11) H(14) 107(1) 1_555 1_555 1_555 no
C(12) C(11) H(15) 108(1) 1_555 1_555 1_555 no
H(14) C(11) H(15) 109.4(9) 1_555 1_555 1_555 no
C(11) C(12) H(16) 108(3) 1_555 1_555 1_555 no
C(11) C(12) H(17) 110(3) 1_555 1_555 1_555 no
C(11) C(12) H(18) 108(2) 1_555 1_555 1_555 no
H(16) C(12) H(17) 110(3) 1_555 1_555 1_555 no
H(16) C(12) H(18) 108(3) 1_555 1_555 1_555 no
H(17) C(12) H(18) 110(4) 1_555 1_555 1_555 no
N(5) C(13) C(14) 114(1) 1_555 1_555 1_555 yes
N(5) C(13) H(19) 105.1(7) 1_555 1_555 1_555 no
N(5) C(13) H(20) 108.2(7) 1_555 1_555 1_555 no
C(14) C(13) H(19) 110(1) 1_555 1_555 1_555 no
C(14) C(13) H(20) 107(1) 1_555 1_555 1_555 no
H(19) C(13) H(20) 110.9(9) 1_555 1_555 1_555 no
C(13) C(14) H(21) 108(2) 1_555 1_555 1_555 no
C(13) C(14) H(22) 109(2) 1_555 1_555 1_555 no
C(13) C(14) H(23) 110(3) 1_555 1_555 1_555 no
H(21) C(14) H(22) 108(4) 1_555 1_555 1_555 no
H(21) C(14) H(23) 109(3) 1_555 1_555 1_555 no
H(22) C(14) H(23) 110(3) 1_555 1_555 1_555 no
N(5) C(15) C(16) 114.7(5) 1_555 1_555 1_555 yes
N(5) C(15) H(24) 108.2(8) 1_555 1_555 1_555 no
N(5) C(15) H(25) 108.2(9) 1_555 1_555 1_555 no
C(16) C(15) H(24) 108.1(9) 1_555 1_555 1_555 no
C(16) C(15) H(25) 108.0(8) 1_555 1_555 1_555 no
N(5) C(17) C(16) 113.9(5) 1_555 1_555 7_555 yes
N(5) C(17) H(26) 108.4(7) 1_555 1_555 1_555 no
N(5) C(17) H(27) 108.4(6) 1_555 1_555 1_555 no
C(16) C(17) H(26) 108.3(7) 7_555 1_555 1_555 no
C(16) C(17) H(27) 108.3(7) 7_555 1_555 1_555 no
H(26) C(17) H(27) 109.5(7) 1_555 1_555 1_555 no
N(6) C(18) C(19) 179.6(6) 1_555 1_555 1_555 yes
C(18) C(19) H(28) 109.5(5) 1_555 1_555 1_555 no
C(18) C(19) H(29) 109.5(4) 1_555 1_555 1_555 no
C(18) C(19) H(29) 109.5(4) 1_555 1_555 7_555 no
H(28) C(19) H(29) 110.3(4) 1_555 1_555 1_555 no
H(28) C(19) H(29) 110.3(4) 1_555 1_555 7_555 no
H(29) C(19) H(29) 107.8(6) 1_555 1_555 7_555 no
N(1) B N(3) 109.2(3) 1_555 1_555 1_555 yes
N(1) B N(3) 109.2(3) 1_555 1_555 7_555 yes
N(1) B H(1) 108(2) 1_555 1_555 1_555 no
N(3) B N(3) 109.5(4) 1_555 1_555 7_555 yes
N(3) B H(1) 110(1) 1_555 1_555 1_555 no
N(3) B H(1) 110(1) 7_555 1_555 1_555 no

loop_
_geom_bond_atom_site_label_1
_geom_bond_atom_site_label_2
_geom_bond_distance
_geom_bond_site_symmetry_1
_geom_bond_site_symmetry_2
_geom_bond_publ_flag
W S(1) 2.192(1) 1_555 1_555 yes
W S(2) 2.1942(9) 1_555 1_555 yes
W S(2) 2.1942(9) 1_555 7_555 yes
W N(2) 2.370(4) 1_555 1_555 yes
W N(4) 2.335(3) 1_555 1_555 yes
W N(4) 2.335(3) 1_555 7_555 yes
N(1) N(2) 1.375(5) 1_555 1_555 yes
N(1) C(3) 1.345(6) 1_555 1_555 yes
N(1) B 1.513(7) 1_555 1_555 yes
N(2) C(1) 1.343(6) 1_555 1_555 yes
N(3) N(4) 1.376(3) 1_555 1_555 yes
N(3) C(8) 1.347(4) 1_555 1_555 yes
N(3) B 1.533(4) 1_555 1_555 yes
N(4) C(6) 1.344(4) 1_555 1_555 yes
N(5) C(11) 1.519(9) 1_555 1_555 yes
N(5) C(13) 1.53(1) 1_555 1_555 yes
N(5) C(15) 1.54(1) 1_555 1_555 yes
N(5) C(17) 1.544(8) 1_555 1_555 yes
N(6) C(18) 1.114(7) 1_555 1_555 yes
C(1) C(2) 1.396(7) 1_555 1_555 yes
C(1) C(4) 1.499(7) 1_555 1_555 yes
C(2) C(3) 1.370(8) 1_555 1_555 yes
C(3) C(5) 1.498(7) 1_555 1_555 yes
C(6) C(7) 1.390(5) 1_555 1_555 yes
C(6) C(9) 1.500(5) 1_555 1_555 yes
C(7) C(8) 1.367(5) 1_555 1_555 yes
C(8) C(10) 1.504(5) 1_555 1_555 yes
C(11) C(12) 1.50(4) 1_555 1_555 yes
C(13) C(14) 1.55(3) 1_555 1_555 yes
C(15) C(16) 1.53(1) 1_555 1_555 yes
C(16) C(17) 1.531(9) 1_555 7_555 yes
C(18) C(19) 1.437(8) 1_555 1_555 yes
